data_4036251
loop_
_publ_author_name
'White, Nicholas G.'
'MacLachlan, Mark J.'

_publ_section_title
;
 Soluble Tetraaminotriptycene Precursors.
;
_journal_issue 16
_journal_name_full 'The Journal of organic chemistry'
_journal_page_first 8390
_journal_page_last 8397
_journal_paper_doi 10.1021/acs.joc.5b01221
_journal_volume 80
_journal_year 2015
_chemical_compound_source synthesized
_chemical_formula_moiety 'C38 H26 N6 O2, C4 H10 O, 0.85(C H4 O), 1.15(H2 O)'
_chemical_formula_sum 'C42.85 H41.7 N6 O5'
_chemical_formula_weight 720.74
_space_group_IT_number 14
_space_group_name_Hall '-P 2ybc'
_space_group_name_H-M_alt 'P 1 21/c 1'
_symmetry_cell_setting monoclinic
_symmetry_space_group_name_Hall '-P 2ybc'
_symmetry_space_group_name_H-M 'P 1 21/c 1'
_atom_sites_solution_hydrogens difmap
_atom_sites_solution_primary other
_cell_angle_alpha 90
_cell_angle_beta 97.859(9)
_cell_angle_gamma 90
_cell_formula_units_Z 4
_cell_length_a 14.439(6)
_cell_length_b 16.616(6)
_cell_length_c 15.497(6)
_cell_measurement_reflns_used 6941
_cell_measurement_temperature 90
_cell_measurement_theta_max 27.53
_cell_measurement_theta_min 2.41
_cell_volume 3683(2)
_computing_cell_refinement 'Apex2, (Bruker, 2007)'
_computing_data_collection 'Apex2, (Bruker, 2007)'
_computing_data_reduction 'Apex2, (Bruker, 2007)'
_computing_publication_material 'CRYSTALS (Betteridge et al., 2003)'
_computing_structure_refinement 'CRYSTALS (Betteridge et al., 2003)'
_computing_structure_solution 'Superflip (Palatinus & Chapuis, 2007)'
_diffrn_ambient_temperature 90
_diffrn_measured_fraction_theta_full 0.995
_diffrn_measured_fraction_theta_max 0.989
_diffrn_measurement_device Serial
_diffrn_measurement_device_type 'Bruker Apex Duo'
_diffrn_measurement_method \w/2\q
_diffrn_radiation_monochromator graphite
_diffrn_radiation_type 'Mo K\a'
_diffrn_radiation_wavelength 0.71073
_diffrn_reflns_av_R_equivalents 0.066
_diffrn_reflns_limit_h_max 17
_diffrn_reflns_limit_h_min -18
_diffrn_reflns_limit_k_max 21
_diffrn_reflns_limit_k_min -21
_diffrn_reflns_limit_l_max 19
_diffrn_reflns_limit_l_min -20
_diffrn_reflns_number 29325
_diffrn_reflns_theta_full 27.131
_diffrn_reflns_theta_max 27.684
_diffrn_reflns_theta_min 1.806
_diffrn_standards_decay_% 0
_diffrn_standards_interval_count 0
_diffrn_standards_interval_time 0
_diffrn_standards_number 0
_exptl_absorpt_coefficient_mu 0.087
_exptl_absorpt_correction_T_max 1.00
_exptl_absorpt_correction_T_min 0.881
_exptl_absorpt_correction_type multi-scan
_exptl_absorpt_process_details 'Apex2, (Bruker, 2007)'
_exptl_crystal_colour orange
_exptl_crystal_density_diffrn 1.304
_exptl_crystal_density_method 'not measured'
_exptl_crystal_description block
_exptl_crystal_F_000 1528
_exptl_crystal_size_max 0.18
_exptl_crystal_size_mid 0.17
_exptl_crystal_size_min 0.04
_refine_diff_density_max 0.68
_refine_diff_density_min -0.80
_refine_ls_extinction_method None
_refine_ls_goodness_of_fit_ref 0.9585
_refine_ls_hydrogen_treatment constr
_refine_ls_matrix_type full
_refine_ls_number_parameters 496
_refine_ls_number_reflns 5654
_refine_ls_number_restraints 47
_refine_ls_R_factor_all 0.1001
_refine_ls_R_factor_gt 0.0683
_refine_ls_shift/su_max 0.0004432
_refine_ls_shift/su_mean 0.0000335
_refine_ls_structure_factor_coef Fsqd
_refine_ls_weighting_details
;
 Method, part 1, Chebychev polynomial, (Watkin, 1994, Prince, 1982) 
 [weight] = 1.0/[A~0~*T~0~(x)+A~1~*T~1~(x) ... +A~n-1~]*T~n-1~(x)] 
 where A~i~ are the Chebychev coefficients listed below and x= Fcalc/Fmax 
 Method = Robust Weighting (Prince, 1982) 
 W = [weight] * [1-(deltaF/6*sigmaF)^2^]^2^ 
 A~i~ are: 
 9.29 13.8 6.45 1.58 
;
_refine_ls_weighting_scheme calc
_refine_ls_wR_factor_all 0.1917
_refine_ls_wR_factor_gt 0.1689
_refine_ls_wR_factor_ref 0.1917
_reflns_limit_h_max 18
_reflns_limit_h_min -18
_reflns_limit_k_max 21
_reflns_limit_k_min 0
_reflns_limit_l_max 20
_reflns_limit_l_min 0
_reflns_number_gt 3911
_reflns_number_total 8529
_reflns_threshold_expression I>2.0\s(I)
_oxford_diffrn_Wilson_B_factor 1.72
_oxford_diffrn_Wilson_scale 61.57
_oxford_refine_ls_r_factor_ref 0.1001
_oxford_refine_ls_scale 0.13050(10)
_oxford_reflns_number_all 5654
_oxford_reflns_threshold_expression_ref I>-3.0\s(I)
_cod_data_source_file jo5b01221_si_002.cif
_cod_data_source_block 11
_cod_depositor_comments
;
The following automatic conversions were performed:

data item '_atom_sites_solution_primary' value 'Other' was changed to
'other' in accordance with the
/home/saulius/struct/COD-crude-data/automatic-downloads/DataCite-retrospective/ACS/depositions/lib/dictionaries/cif_core.dic
dictionary named 'cif_core.dic' version 2.4.2 last updated on
2011-04-26.

Automatic conversion script
Id: cif_fix_values 6909 2019-04-08 15:41:33Z antanas 
;
_cod_original_sg_symbol_H-M 'P 21/c '
_cod_original_formula_sum 'C42.85 H41.70 N6 O5'
_cod_database_code 4036251

loop_
_symmetry_equiv_pos_as_xyz
x,y,z
-x,-y,-z
x,-y+1/2,z+1/2
-x,y+1/2,-z+1/2

loop_
_atom_site_label
_atom_site_type_symbol
_atom_site_fract_x
_atom_site_fract_y
_atom_site_fract_z
_atom_site_U_iso_or_equiv
_atom_site_occupancy
_atom_site_adp_type
_atom_site_refinement_flags_posn
_atom_site_refinement_flags_adp
_atom_site_disorder_group
N1 N 0.4797(2) 0.22869(19) 1.0387(2) 0.0270 1.0000 Uani . . .
C2 C 0.4990(3) 0.1605(2) 0.9979(3) 0.0304 1.0000 Uani . . .
N3 N 0.5787(2) 0.1619(2) 0.9673(2) 0.0337 1.0000 Uani . . .
C4 C 0.6154(3) 0.2375(2) 0.9908(3) 0.0277 1.0000 Uani . . .
C5 C 0.5542(3) 0.2799(2) 1.0363(2) 0.0246 1.0000 Uani . . .
C6 C 0.6998(3) 0.2728(2) 0.9761(3) 0.0286 1.0000 Uani . . .
C7 C 0.7185(3) 0.3492(2) 1.0090(2) 0.0250 1.0000 Uani . . .
C8 C 0.6549(3) 0.3906(2) 1.0545(2) 0.0242 1.0000 Uani . . .
C9 C 0.5718(3) 0.3570(2) 1.0689(2) 0.0235 1.0000 Uani . . .
C10 C 0.8049(3) 0.3994(2) 0.9999(2) 0.0244 1.0000 Uani . . .
C11 C 0.6880(3) 0.4739(2) 1.0829(2) 0.0227 1.0000 Uani . . .
N12 N 0.9406(2) 0.5061(2) 1.3406(2) 0.0376 1.0000 Uani . . .
C13 C 1.0278(3) 0.4832(3) 1.3421(3) 0.0405 1.0000 Uani . . .
N14 N 1.0456(2) 0.4483(2) 1.2674(2) 0.0363 1.0000 Uani . . .
C15 C 0.9633(3) 0.4473(2) 1.2109(2) 0.0276 1.0000 Uani . . .
C16 C 0.8981(3) 0.4842(2) 1.2580(2) 0.0291 1.0000 Uani . . .
C17 C 0.9399(3) 0.4178(2) 1.1270(3) 0.0279 1.0000 Uani . . .
C18 C 0.8481(3) 0.4263(2) 1.0909(2) 0.0240 1.0000 Uani . . .
C19 C 0.7831(3) 0.4653(2) 1.1371(2) 0.0230 1.0000 Uani . . .
C20 C 0.8064(3) 0.4936(2) 1.2198(2) 0.0265 1.0000 Uani . . .
C21 C 0.7696(2) 0.4767(2) 0.9546(2) 0.0224 1.0000 Uani . . .
C22 C 0.7935(2) 0.5069(2) 0.8795(2) 0.0215 1.0000 Uani . . .
C23 C 0.7564(2) 0.5823(2) 0.8491(2) 0.0221 1.0000 Uani . . .
C24 C 0.6975(2) 0.6254(2) 0.8976(2) 0.0199 1.0000 Uani . . .
C25 C 0.6711(2) 0.5922(2) 0.9743(2) 0.0216 1.0000 Uani . . .
C26 C 0.7065(2) 0.5185(2) 1.0014(2) 0.0213 1.0000 Uani . . .
N27 N 0.7806(2) 0.61399(18) 0.77440(18) 0.0206 1.0000 Uani . . .
C28 C 0.7460(2) 0.6853(2) 0.7467(2) 0.0209 1.0000 Uani . . .
C29 C 0.6854(3) 0.7283(2) 0.7951(2) 0.0223 1.0000 Uani . . .
N30 N 0.6636(2) 0.69901(18) 0.86948(19) 0.0218 1.0000 Uani . . .
C31 C 0.7785(3) 0.7149(2) 0.6652(2) 0.0214 1.0000 Uani . . .
C32 C 0.7894(3) 0.6590(2) 0.6006(2) 0.0250 1.0000 Uani . . .
C33 C 0.8299(3) 0.6808(2) 0.5274(2) 0.0257 1.0000 Uani . . .
C34 C 0.8595(3) 0.7590(2) 0.5196(2) 0.0259 1.0000 Uani . . .
C35 C 0.8470(3) 0.8159(2) 0.5823(3) 0.0285 1.0000 Uani . . .
C36 C 0.8063(3) 0.7936(2) 0.6543(2) 0.0245 1.0000 Uani . . .
O37 O 0.9021(2) 0.78602(17) 0.45107(18) 0.0347 1.0000 Uani . . .
C38 C 0.9247(3) 0.7265(3) 0.3905(3) 0.0398 1.0000 Uani . . .
C39 C 0.6395(3) 0.8057(2) 0.7686(2) 0.0228 1.0000 Uani . . .
C40 C 0.5828(3) 0.8159(2) 0.6889(2) 0.0240 1.0000 Uani . . .
C41 C 0.5307(3) 0.8849(2) 0.6711(2) 0.0257 1.0000 Uani . . .
C42 C 0.5348(3) 0.9458(2) 0.7332(2) 0.0257 1.0000 Uani . . .
C43 C 0.5920(3) 0.9379(2) 0.8124(2) 0.0257 1.0000 Uani . . .
C44 C 0.6426(3) 0.8678(2) 0.8294(2) 0.0237 1.0000 Uani . . .
O45 O 0.4812(2) 1.01195(17) 0.71100(17) 0.0339 1.0000 Uani . . .
C46 C 0.4798(4) 1.0713(3) 0.7777(3) 0.0527 1.0000 Uani . . .
C101 C 0.9416(4) 0.2445(6) 0.8338(4) 0.1233 1.0000 Uani D U .
C102 C 0.8523(4) 0.2354(4) 0.7758(4) 0.0975 1.0000 Uani D U .
O103 O 0.8003(3) 0.3071(3) 0.7736(3) 0.0898 1.0000 Uani D U .
C104 C 0.7154(4) 0.2976(4) 0.7188(4) 0.0968 1.0000 Uani D U .
C105 C 0.6675(5) 0.3761(4) 0.7087(4) 0.1086 1.0000 Uani D U .
O111 O 0.1644(3) 0.5108(2) 0.5256(2) 0.0458 0.8500 Uani . U 1
C112 C 0.1558(8) 0.5953(5) 0.5146(7) 0.1055 0.8500 Uani . U 1
O121 O 0.3468(3) 0.4978(2) 0.4853(3) 0.0684 1.0000 Uani . . .
H21 H 0.4581 0.1159 0.9923 0.0362 1.0000 Uiso R . .
H61 H 0.7428 0.2455 0.9475 0.0337 1.0000 Uiso R . .
H91 H 0.5293 0.3850 1.0981 0.0270 1.0000 Uiso R . .
H101 H 0.8507 0.3716 0.9702 0.0285 1.0000 Uiso R . .
H111 H 0.6448 0.5029 1.1146 0.0259 1.0000 Uiso R . .
H131 H 1.0736 0.4908 1.3904 0.0478 1.0000 Uiso R . .
H171 H 0.9842 0.3932 1.0973 0.0328 1.0000 Uiso R . .
H201 H 0.7631 0.5185 1.2491 0.0311 1.0000 Uiso R . .
H221 H 0.8323 0.4787 0.8489 0.0249 1.0000 Uiso R . .
H251 H 0.6293 0.6202 1.0065 0.0245 1.0000 Uiso R . .
H321 H 0.7680 0.6064 0.6061 0.0285 1.0000 Uiso R . .
H331 H 0.8381 0.6419 0.4847 0.0297 1.0000 Uiso R . .
H351 H 0.8670 0.8685 0.5759 0.0331 1.0000 Uiso R . .
H361 H 0.7974 0.8319 0.6963 0.0293 1.0000 Uiso R . .
H381 H 0.9572 0.7531 0.3487 0.0589 1.0000 Uiso R . .
H383 H 0.9662 0.6864 0.4219 0.0588 1.0000 Uiso R . .
H382 H 0.8683 0.7017 0.3607 0.0585 1.0000 Uiso R . .
H401 H 0.5794 0.7753 0.6476 0.0285 1.0000 Uiso R . .
H411 H 0.4909 0.8906 0.6179 0.0300 1.0000 Uiso R . .
H431 H 0.5974 0.9792 0.8534 0.0295 1.0000 Uiso R . .
H441 H 0.6795 0.8632 0.8841 0.0278 1.0000 Uiso R . .
H462 H 0.4391 1.1141 0.7539 0.0775 1.0000 Uiso R . .
H461 H 0.5429 1.0915 0.7926 0.0776 1.0000 Uiso R . .
H463 H 0.4568 1.0482 0.8282 0.0779 1.0000 Uiso R . .
H1013 H 0.9765 0.1948 0.8319 0.1849 1.0000 Uiso R . .
H1011 H 0.9290 0.2544 0.8931 0.1851 1.0000 Uiso R . .
H1012 H 0.9757 0.2895 0.8128 0.1851 1.0000 Uiso R . .
H1021 H 0.8130 0.1927 0.7991 0.1157 1.0000 Uiso R . .
H1022 H 0.8639 0.2218 0.7164 0.1151 1.0000 Uiso R . .
H1042 H 0.6744 0.2614 0.7473 0.1155 1.0000 Uiso R . .
H1041 H 0.7276 0.2768 0.6617 0.1151 1.0000 Uiso R . .
H1052 H 0.6042 0.3670 0.6807 0.1621 1.0000 Uiso R . .
H1053 H 0.6684 0.4002 0.7659 0.1618 1.0000 Uiso R . .
H1051 H 0.7008 0.4100 0.6718 0.1620 1.0000 Uiso R . .
H141 H 1.0969 0.4249 1.2594 0.0426 1.0000 Uiso R . .
H11 H 0.4288 0.2392 1.0592 0.0322 1.0000 Uiso R . .
H1121 H 0.0893 0.6108 0.5103 0.1904 0.8500 Uiso R . 1
H1122 H 0.1911 0.6229 0.5648 0.1903 0.8500 Uiso R . 1
H1123 H 0.1801 0.6113 0.4609 0.1903 0.8500 Uiso R . 1
H1111 H 0.1403 0.5058 0.5719 0.0891 0.8500 Uiso R . 1
O131 O 0.2960(17) 0.6171(14) 0.6525(15) 0.0555 0.1500 Uani . . 2
H1212 H 0.2903 0.5109 0.4995 0.1012 1.0000 Uiso R . .
H1211 H 0.3703 0.5454 0.4979 0.1015 1.0000 Uiso R . .
H1311 H 0.3397 0.6316 0.6145 0.0762 0.1500 Uiso R . 2
H1312 H 0.2556 0.5844 0.6135 0.0680 0.1500 Uiso R . 2

loop_
_atom_site_aniso_label
_atom_site_aniso_U_11
_atom_site_aniso_U_22
_atom_site_aniso_U_33
_atom_site_aniso_U_23
_atom_site_aniso_U_13
_atom_site_aniso_U_12
N1 0.0268(17) 0.0281(18) 0.0283(17) 0.0027(15) 0.0119(14) 0.0006(14)
C2 0.032(2) 0.027(2) 0.033(2) 0.0004(18) 0.0081(18) -0.0031(18)
N3 0.041(2) 0.0285(19) 0.0333(19) 0.0014(15) 0.0116(16) -0.0002(16)
C4 0.034(2) 0.022(2) 0.028(2) 0.0029(17) 0.0068(17) 0.0006(17)
C5 0.030(2) 0.026(2) 0.0183(19) 0.0065(16) 0.0060(16) 0.0001(17)
C6 0.033(2) 0.026(2) 0.029(2) 0.0027(17) 0.0150(17) 0.0061(18)
C7 0.030(2) 0.025(2) 0.0219(19) 0.0082(16) 0.0081(16) 0.0032(17)
C8 0.028(2) 0.023(2) 0.0215(19) 0.0091(16) 0.0054(16) 0.0059(16)
C9 0.025(2) 0.025(2) 0.0214(19) 0.0073(16) 0.0084(15) 0.0028(16)
C10 0.028(2) 0.023(2) 0.026(2) 0.0063(16) 0.0147(16) 0.0055(16)
C11 0.0234(19) 0.023(2) 0.0237(19) 0.0051(16) 0.0110(16) 0.0050(16)
N12 0.034(2) 0.053(2) 0.0262(19) 0.0048(17) 0.0046(15) 0.0126(18)
C13 0.035(2) 0.058(3) 0.028(2) 0.007(2) 0.0033(19) 0.011(2)
N14 0.0281(19) 0.051(2) 0.0315(19) 0.0122(17) 0.0089(15) 0.0145(17)
C15 0.023(2) 0.034(2) 0.027(2) 0.0137(18) 0.0076(16) 0.0090(17)
C16 0.034(2) 0.032(2) 0.023(2) 0.0074(17) 0.0082(17) 0.0076(18)
C17 0.031(2) 0.027(2) 0.029(2) 0.0091(17) 0.0168(17) 0.0081(17)
C18 0.027(2) 0.0200(19) 0.027(2) 0.0109(16) 0.0115(16) 0.0042(16)
C19 0.028(2) 0.0186(19) 0.025(2) 0.0093(15) 0.0107(16) 0.0047(16)
C20 0.028(2) 0.027(2) 0.026(2) 0.0081(17) 0.0111(16) 0.0088(17)
C21 0.0190(18) 0.023(2) 0.025(2) 0.0023(16) 0.0031(15) 0.0007(15)
C22 0.0205(18) 0.025(2) 0.0198(18) 0.0014(15) 0.0062(15) 0.0017(15)
C23 0.0206(18) 0.0227(19) 0.0236(19) 0.0026(16) 0.0057(15) -0.0030(16)
C24 0.0194(18) 0.0192(19) 0.0207(18) 0.0030(15) 0.0005(14) -0.0020(15)
C25 0.0236(19) 0.0214(19) 0.0210(18) -0.0004(15) 0.0075(15) 0.0017(15)
C26 0.0177(18) 0.024(2) 0.0227(19) 0.0030(16) 0.0037(15) -0.0013(15)
N27 0.0208(16) 0.0236(16) 0.0178(15) 0.0010(13) 0.0040(12) -0.0019(13)
C28 0.0218(18) 0.0208(19) 0.0202(19) 0.0006(15) 0.0028(15) -0.0032(15)
C29 0.0251(19) 0.0198(19) 0.0222(19) 0.0012(15) 0.0039(15) -0.0052(16)
N30 0.0223(16) 0.0213(16) 0.0222(16) 0.0016(13) 0.0046(13) -0.0004(13)
C31 0.0224(19) 0.024(2) 0.0186(18) 0.0033(15) 0.0039(15) 0.0035(15)
C32 0.029(2) 0.023(2) 0.0227(19) 0.0019(16) 0.0035(16) 0.0004(16)
C33 0.029(2) 0.027(2) 0.0211(19) 0.0024(16) 0.0038(16) 0.0034(17)
C34 0.026(2) 0.031(2) 0.0218(19) 0.0062(17) 0.0084(16) 0.0026(17)
C35 0.033(2) 0.022(2) 0.032(2) 0.0064(17) 0.0117(18) 0.0002(17)
C36 0.027(2) 0.024(2) 0.0231(19) -0.0005(16) 0.0062(16) 0.0025(16)
O37 0.0469(18) 0.0295(16) 0.0324(16) 0.0030(13) 0.0220(13) 0.0015(13)
C38 0.053(3) 0.037(2) 0.034(2) -0.002(2) 0.022(2) 0.000(2)
C39 0.0207(19) 0.025(2) 0.0241(19) 0.0042(16) 0.0096(15) -0.0023(16)
C40 0.028(2) 0.022(2) 0.0231(19) 0.0031(16) 0.0057(16) 0.0005(16)
C41 0.027(2) 0.030(2) 0.0196(18) 0.0033(16) 0.0019(15) 0.0016(17)
C42 0.028(2) 0.027(2) 0.024(2) 0.0080(17) 0.0089(16) 0.0064(17)
C43 0.028(2) 0.026(2) 0.025(2) -0.0002(16) 0.0084(16) 0.0018(17)
C44 0.025(2) 0.027(2) 0.0197(19) 0.0045(16) 0.0052(15) 0.0003(16)
O45 0.0415(17) 0.0324(16) 0.0277(15) -0.0010(12) 0.0040(12) 0.0157(13)
C46 0.069(3) 0.049(3) 0.036(3) -0.012(2) -0.007(2) 0.035(3)
C101 0.066(4) 0.175(8) 0.125(6) -0.083(6) -0.002(3) 0.049(4)
C102 0.096(4) 0.110(5) 0.080(4) -0.051(4) -0.010(3) 0.022(3)
O103 0.057(2) 0.126(3) 0.084(3) -0.057(3) 0.0008(18) 0.020(2)
C104 0.090(4) 0.125(5) 0.066(4) -0.044(4) -0.021(3) 0.011(3)
C105 0.069(4) 0.153(6) 0.097(5) -0.070(5) -0.014(3) 0.035(4)
O111 0.057(2) 0.0438(19) 0.042(2) -0.0107(17) 0.0257(18) -0.0068(18)
C112 0.162(9) 0.042(2) 0.124(7) -0.005(4) 0.062(7) -0.021(5)
O121 0.068(3) 0.048(2) 0.088(3) -0.003(2) 0.008(2) -0.0040(19)
O131 0.070(16) 0.047(13) 0.056(14) 0.001(11) 0.029(12) -0.023(12)

loop_
_atom_type_symbol
_atom_type_scat_dispersion_real
_atom_type_scat_dispersion_imag
_atom_type_scat_Cromer_Mann_a1
_atom_type_scat_Cromer_Mann_b1
_atom_type_scat_Cromer_Mann_a2
_atom_type_scat_Cromer_Mann_b2
_atom_type_scat_Cromer_Mann_a3
_atom_type_scat_Cromer_Mann_b3
_atom_type_scat_Cromer_Mann_a4
_atom_type_scat_Cromer_Mann_b4
_atom_type_scat_Cromer_Mann_c
_atom_type_scat_source
C 0.0033 0.0016 2.3100 20.8439 1.0200 10.2075 1.5886 0.5687 0.8650 51.6512 0.2156 'International Tables Vol C 4.2.6.8 and 6.1.1.4'
H 0.0000 0.0000 0.4930 10.5109 0.3229 26.1257 0.1402 3.1424 0.0408 57.7998 0.0030 'International Tables Vol C 4.2.6.8 and 6.1.1.4'
N 0.0061 0.0033 12.2126 0.0057 3.1322 9.8933 2.0125 28.9975 1.1663 0.5826 -11.5290 'International Tables Vol C 4.2.6.8 and 6.1.1.4'
O 0.0106 0.0060 3.0485 13.2771 2.2868 5.7011 1.5463 0.3239 0.8670 32.9089 0.2508 'International Tables Vol C 4.2.6.8 and 6.1.1.4'

loop_
_geom_angle_atom_site_label_1
_geom_angle_atom_site_label_2
_geom_angle_atom_site_label_3
_geom_angle
_geom_angle_publ_flag
C2 N1 C5 107.2(3) yes
C2 N1 H11 126.1 no
C5 N1 H11 126.6 no
N1 C2 N3 114.0(4) yes
N1 C2 H21 122.5 no
N3 C2 H21 123.5 no
C2 N3 C4 104.1(3) yes
N3 C4 C5 110.0(3) yes
N3 C4 C6 130.1(4) yes
C5 C4 C6 119.9(4) yes
C4 C5 N1 104.7(3) yes
C4 C5 C9 123.6(4) yes
N1 C5 C9 131.7(3) yes
C4 C6 C7 117.1(4) yes
C4 C6 H61 121.8 no
C7 C6 H61 121.0 no
C6 C7 C8 121.7(4) yes
C6 C7 C10 126.2(3) yes
C8 C7 C10 112.1(3) yes
C7 C8 C9 121.9(4) yes
C7 C8 C11 113.0(3) yes
C9 C8 C11 125.1(3) yes
C5 C9 C8 115.9(3) yes
C5 C9 H91 122.5 no
C8 C9 H91 121.6 no
C7 C10 C18 108.2(3) yes
C7 C10 C21 106.2(3) yes
C18 C10 C21 104.4(3) yes
C7 C10 H101 113.7 no
C18 C10 H101 110.9 no
C21 C10 H101 112.9 no
C8 C11 C19 107.6(3) yes
C8 C11 C26 106.8(3) yes
C19 C11 C26 104.9(3) yes
C8 C11 H111 113.7 no
C19 C11 H111 111.3 no
C26 C11 H111 112.1 no
C13 N12 C16 104.0(3) yes
N12 C13 N14 113.8(4) yes
N12 C13 H131 123.0 no
N14 C13 H131 123.2 no
C13 N14 C15 107.6(3) yes
C13 N14 H141 125.9 no
C15 N14 H141 126.0 no
N14 C15 C16 104.2(3) yes
N14 C15 C17 132.8(4) yes
C16 C15 C17 123.0(4) yes
C15 C16 N12 110.4(3) yes
C15 C16 C20 119.8(4) yes
N12 C16 C20 129.9(4) yes
C15 C17 C18 116.4(3) yes
C15 C17 H171 121.5 no
C18 C17 H171 122.2 no
C10 C18 C17 126.6(3) yes
C10 C18 C19 112.6(3) yes
C17 C18 C19 120.8(4) yes
C11 C19 C18 112.2(3) yes
C11 C19 C20 125.2(3) yes
C18 C19 C20 122.6(4) yes
C16 C20 C19 117.5(3) yes
C16 C20 H201 121.0 no
C19 C20 H201 121.5 no
C10 C21 C22 127.0(3) yes
C10 C21 C26 112.1(3) yes
C22 C21 C26 120.9(3) yes
C21 C22 C23 118.9(3) yes
C21 C22 H221 120.2 no
C23 C22 H221 120.8 no
C22 C23 C24 120.1(3) yes
C22 C23 N27 119.7(3) yes
C24 C23 N27 120.2(3) yes
C23 C24 C25 120.3(3) yes
C23 C24 N30 120.1(3) yes
C25 C24 N30 119.5(3) yes
C24 C25 C26 118.4(3) yes
C24 C25 H251 120.8 no
C26 C25 H251 120.8 no
C11 C26 C21 112.5(3) yes
C11 C26 C25 126.1(3) yes
C21 C26 C25 121.3(3) yes
C23 N27 C28 119.3(3) yes
N27 C28 C29 120.5(3) yes
N27 C28 C31 114.7(3) yes
C29 C28 C31 124.7(3) yes
C28 C29 N30 120.6(3) yes
C28 C29 C39 125.2(3) yes
N30 C29 C39 114.2(3) yes
C24 N30 C29 119.2(3) yes
C28 C31 C32 118.0(3) yes
C28 C31 C36 123.1(3) yes
C32 C31 C36 118.7(3) yes
C31 C32 C33 121.0(4) yes
C31 C32 H321 119.2 no
C33 C32 H321 119.9 no
C32 C33 C34 119.1(4) yes
C32 C33 H331 120.1 no
C34 C33 H331 120.9 no
C33 C34 C35 120.7(3) yes
C33 C34 O37 123.6(3) yes
C35 C34 O37 115.7(3) yes
C34 C35 C36 119.7(4) yes
C34 C35 H351 119.6 no
C36 C35 H351 120.7 no
C31 C36 C35 120.9(4) yes
C31 C36 H361 119.3 no
C35 C36 H361 119.8 no
C34 O37 C38 116.6(3) yes
O37 C38 H381 107.6 no
O37 C38 H383 108.9 no
H381 C38 H383 109.0 no
O37 C38 H382 110.7 no
H381 C38 H382 109.3 no
H383 C38 H382 111.3 no
C29 C39 C40 122.5(3) yes
C29 C39 C44 119.0(3) yes
C40 C39 C44 118.0(3) yes
C39 C40 C41 121.1(4) yes
C39 C40 H401 119.6 no
C41 C40 H401 119.3 no
C40 C41 C42 119.8(3) yes
C40 C41 H411 120.6 no
C42 C41 H411 119.6 no
C41 C42 C43 120.3(3) yes
C41 C42 O45 116.4(3) yes
C43 C42 O45 123.3(4) yes
C42 C43 C44 119.0(4) yes
C42 C43 H431 121.1 no
C44 C43 H431 119.9 no
C39 C44 C43 121.8(3) yes
C39 C44 H441 120.8 no
C43 C44 H441 117.4 no
C42 O45 C46 115.9(3) yes
O45 C46 H462 107.5 no
O45 C46 H461 107.8 no
H462 C46 H461 109.9 no
O45 C46 H463 110.5 no
H462 C46 H463 110.0 no
H461 C46 H463 111.1 no
C102 C101 H1013 108.0 no
C102 C101 H1011 109.3 no
H1013 C101 H1011 109.7 no
C102 C101 H1012 108.4 no
H1013 C101 H1012 110.9 no
H1011 C101 H1012 110.6 no
C101 C102 O103 110.3(5) yes
C101 C102 H1021 110.1 no
O103 C102 H1021 106.2 no
C101 C102 H1022 110.3 no
O103 C102 H1022 109.3 no
H1021 C102 H1022 110.6 no
C102 O103 C104 109.8(4) yes
O103 C104 C105 108.8(5) yes
O103 C104 H1042 108.9 no
C105 C104 H1042 106.5 no
O103 C104 H1041 109.6 no
C105 C104 H1041 110.7 no
H1042 C104 H1041 112.2 no
C104 C105 H1052 107.9 no
C104 C105 H1053 108.7 no
H1052 C105 H1053 111.6 no
C104 C105 H1051 108.2 no
H1052 C105 H1051 109.8 no
H1053 C105 H1051 110.6 no
C112 O111 H1111 99.2 no
O111 C112 H1121 109.5 no
O111 C112 H1122 109.9 no
H1121 C112 H1122 109.0 no
O111 C112 H1123 109.5 no
H1121 C112 H1123 109.2 no
H1122 C112 H1123 109.7 no
H1212 O121 H1211 93.7 no
H1311 O131 H1312 98.9 no

loop_
_geom_bond_atom_site_label_1
_geom_bond_atom_site_label_2
_geom_bond_distance
_geom_bond_publ_flag
N1 C2 1.345(5) yes
N1 C5 1.375(5) yes
N1 H11 0.858 no
C2 N3 1.303(5) yes
C2 H21 0.944 no
N3 C4 1.393(5) yes
C4 C5 1.394(5) yes
C4 C6 1.399(6) yes
C5 C9 1.389(6) yes
C6 C7 1.381(6) yes
C6 H61 0.930 no
C7 C8 1.410(5) yes
C7 C10 1.523(5) yes
C8 C9 1.370(5) yes
C8 C11 1.511(5) yes
C9 H91 0.934 no
C10 C18 1.528(6) yes
C10 C21 1.517(5) yes
C10 H101 0.973 no
C11 C19 1.515(5) yes
C11 C26 1.520(5) yes
C11 H111 0.973 no
N12 C13 1.312(6) yes
N12 C16 1.390(5) yes
C13 N14 1.350(6) yes
C13 H131 0.937 no
N14 C15 1.375(5) yes
N14 H141 0.861 no
C15 C16 1.408(5) yes
C15 C17 1.388(6) yes
C16 C20 1.383(6) yes
C17 C18 1.373(6) yes
C17 H171 0.932 no
C18 C19 1.414(5) yes
C19 C20 1.364(5) yes
C20 H201 0.920 no
C21 C22 1.356(5) yes
C21 C26 1.421(5) yes
C22 C23 1.418(5) yes
C22 H221 0.911 no
C23 C24 1.405(5) yes
C23 N27 1.360(5) yes
C24 C25 1.410(5) yes
C24 N30 1.367(5) yes
C25 C26 1.371(5) yes
C25 H251 0.955 no
N27 C28 1.334(5) yes
C28 C29 1.420(5) yes
C28 C31 1.490(5) yes
C29 N30 1.329(5) yes
C29 C39 1.478(5) yes
C31 C32 1.390(5) yes
C31 C36 1.385(5) yes
C32 C33 1.393(5) yes
C32 H321 0.936 no
C33 C34 1.378(6) yes
C33 H331 0.943 no
C34 C35 1.386(6) yes
C34 O37 1.373(4) yes
C35 C36 1.380(5) yes
C35 H351 0.931 no
C36 H361 0.932 no
O37 C38 1.431(5) yes
C38 H381 0.958 no
C38 H383 0.980 no
C38 H382 0.972 no
C39 C40 1.395(5) yes
C39 C44 1.394(5) yes
C40 C41 1.378(5) yes
C40 H401 0.927 no
C41 C42 1.393(6) yes
C41 H411 0.944 no
C42 C43 1.388(6) yes
C42 O45 1.360(5) yes
C43 C44 1.381(5) yes
C43 H431 0.932 no
C44 H441 0.941 no
O45 C46 1.430(5) yes
C46 H462 0.965 no
C46 H461 0.969 no
C46 H463 0.970 no
C101 C102 1.475(5) yes
C101 H1013 0.970 no
C101 H1011 0.976 no
C101 H1012 0.975 no
C102 O103 1.407(4) yes
C102 H1021 1.006 no
C102 H1022 0.983 no
O103 C104 1.402(4) yes
C104 C105 1.476(5) yes
C104 H1042 0.990 no
C104 H1041 0.988 no
C105 H1052 0.969 no
C105 H1053 0.972 no
C105 H1051 0.974 no
O111 C112 1.417(8) yes
O111 H1111 0.844 no
C112 H1121 0.988 no
C112 H1122 0.982 no
C112 H1123 0.983 no
O121 H1212 0.901 no
O121 H1211 0.871 no
O131 H1311 0.950 no
O131 H1312 0.950 no

loop_
_geom_hbond_atom_site_label_D
_geom_hbond_atom_site_label_H
_geom_hbond_atom_site_label_A
_geom_hbond_site_symmetry_A
_geom_hbond_angle_DHA
_geom_hbond_distance_DH
_geom_hbond_distance_HA
_geom_hbond_distance_DA
_geom_hbond_publ_flag
C2 H21 O121 3_555 176.56(13) 0.944 2.473 3.416(6) yes
C13 H131 O111 1_656 169.35(14) 0.937 2.338 3.264(6) yes
C33 H331 O111 2_666 136.41(12) 0.943 2.544 3.292(6) yes
C43 H431 O121 4_656 138.34(12) 0.932 2.539 3.294(6) yes
C46 H461 O131 4_656 168.2(6) 0.969 2.402 3.356(6) yes
C102 H1021 O131 4_646 168.6(6) 1.006 2.223 3.216(6) yes
N14 H141 N27 2_767 169.81(13) 0.861 2.018 2.870(6) yes
N1 H11 N30 2_667 158.10(12) 0.858 2.111 2.925(6) yes
C112 H1122 O131 . 145.2(8) 0.982 1.894 2.758(6) yes
O111 H1111 N12 2_667 166.94(16) 0.844 1.918 2.746(6) yes
O121 H1212 O111 . 165.82(16) 0.901 1.916 2.798(6) yes
O121 H1212 C112 . 157.6(2) 0.901 2.433 3.283(6) yes
O121 H1211 N3 4_656 176.86(15) 0.871 2.114 2.984(6) yes
O131 H1311 N3 4_656 176.5(8) 0.950 1.913 2.862(6) yes
O131 H1311 C4 4_656 145.2(6) 0.950 2.544 3.369(6) yes
O131 H1312 O111 . 180.0(6) 0.950 2.144 3.094(6) yes
O131 H1312 C112 . 139.9(7) 0.950 1.963 2.758(6) yes
